data_4080332
loop_
_publ_author_name
'Carmona, Daniel'
'Ferrer, Joaquina'
'Garc\?\'ia, N\'estor'
'Ram\'irez, Paola'
'Lahoz, Fernando J.'
'Garc\?\'ia-Ordu\~na, Pilar'
'Oro, Luis A.'

_publ_section_title
;
 Diastereoselective Synthesis of Chiral Octahedral Iridium(III)
 Phosphano--Oxazoline Complexes
;
_journal_issue 6
_journal_name_full Organometallics
_journal_page_first 1595
_journal_paper_doi 10.1021/om301088x
_journal_volume 32
_journal_year 2013
_chemical_absolute_configuration rmad
_chemical_formula_moiety 'C55 H49 Cl Ir N O P3, F6 Sb'
_chemical_formula_sum 'C55 H49 Cl F6 Ir N O P3 Sb'
_chemical_formula_weight 1296.26
_chemical_name_systematic
;
 ?
;
_space_group_IT_number 4
_symmetry_cell_setting monoclinic
_symmetry_space_group_name_Hall 'P 2yb'
_symmetry_space_group_name_H-M 'P 1 21 1'
_atom_sites_solution_hydrogens geom
_atom_sites_solution_primary direct
_atom_sites_solution_secondary difmap
_audit_creation_method SHELXL-97
_cell_angle_alpha 90.00
_cell_angle_beta 98.467(2)
_cell_angle_gamma 90.00
_cell_formula_units_Z 2
_cell_length_a 10.3697(11)
_cell_length_b 16.4257(17)
_cell_length_c 14.5792(15)
_cell_measurement_reflns_used 5557
_cell_measurement_temperature 100(2)
_cell_measurement_theta_max 27.53
_cell_measurement_theta_min 2.34
_cell_volume 2456.2(4)
_computing_cell_refinement 'SAINT+ v. 6.01 (Bruker AXS, 2000)'
_computing_data_collection 'SMART v. 5.611 (Bruker AXS, 2000)'
_computing_data_reduction 'SAINT+ v. 6.01 (Bruker AXS, 2000)'
_computing_molecular_graphics 'XP program, SHELXTL v6.12, Bruker2000'
_computing_publication_material 'XCIF program, SHELXTLv6.12, BrukerAXS'
_computing_structure_refinement 'SHELXL-97 (Sheldrick, 2008)'
_computing_structure_solution 'SHELXS-97 (Sheldrick, 1997)'
_diffrn_ambient_temperature 100(2)
_diffrn_detector_area_resol_mean 8.26
_diffrn_measured_fraction_theta_full 1.000
_diffrn_measured_fraction_theta_max 0.937
_diffrn_measurement_device_type 'Bruker SMART APEX CCD system'
_diffrn_measurement_method '\w rotations with narrow frames'
_diffrn_radiation_monochromator graphite
_diffrn_radiation_source 'fine-focus sealed tube'
_diffrn_radiation_type MoK\a
_diffrn_radiation_wavelength 0.71073
_diffrn_reflns_av_R_equivalents 0.0342
_diffrn_reflns_av_sigmaI/netI 0.0458
_diffrn_reflns_limit_h_max 13
_diffrn_reflns_limit_h_min -13
_diffrn_reflns_limit_k_max 21
_diffrn_reflns_limit_k_min -22
_diffrn_reflns_limit_l_max 19
_diffrn_reflns_limit_l_min -19
_diffrn_reflns_number 30653
_diffrn_reflns_theta_full 27.00
_diffrn_reflns_theta_max 28.97
_diffrn_reflns_theta_min 1.88
_diffrn_standards_decay_% 'no decay'
_exptl_absorpt_coefficient_mu 3.473
_exptl_absorpt_correction_T_max 0.800
_exptl_absorpt_correction_T_min 0.6694
_exptl_absorpt_correction_type multi-scan
_exptl_absorpt_process_details
; 
 SADABS: Area-Detector Absorption Correction. (1996)  Bruker-AXS 
 within SAINT+ package, v. 6.01.                    
;
_exptl_crystal_colour yellow
_exptl_crystal_density_diffrn 1.753
_exptl_crystal_density_method 'not measured'
_exptl_crystal_description 'irregular block'
_exptl_crystal_F_000 1276
_exptl_crystal_size_max 0.141
_exptl_crystal_size_mid 0.073
_exptl_crystal_size_min 0.064
_refine_diff_density_max 0.879
_refine_diff_density_min -0.843
_refine_diff_density_rms 0.099
_refine_ls_abs_structure_details 'Flack H D (1983), Acta Cryst. A39, 876-881'
_refine_ls_abs_structure_Flack -0.003(3)
_refine_ls_extinction_method none
_refine_ls_goodness_of_fit_ref 1.021
_refine_ls_hydrogen_treatment mixed
_refine_ls_matrix_type full
_refine_ls_number_parameters 806
_refine_ls_number_reflns 11838
_refine_ls_number_restraints 2
_refine_ls_restrained_S_all 1.021
_refine_ls_R_factor_all 0.0286
_refine_ls_R_factor_gt 0.0270
_refine_ls_shift/su_max 0.002
_refine_ls_shift/su_mean 0.000
_refine_ls_structure_factor_coef Fsqd
_refine_ls_weighting_details 'calc w=1/[\s^2^(Fo^2^)+(0.0248P)^2^+0.0000P] where P=(Fo^2^+2Fc^2^)/3'
_refine_ls_weighting_scheme calc
_refine_ls_wR_factor_gt 0.0555
_refine_ls_wR_factor_ref 0.0561
_reflns_number_gt 11411
_reflns_number_total 11838
_reflns_threshold_expression >2sigma(I)
_cod_data_source_file om301088x_si_001.cif
_cod_data_source_block cmpnd_7a
_cod_original_sg_symbol_H-M 'P 21'
_cod_database_code 4080332

loop_
_symmetry_equiv_pos_as_xyz
'x, y, z'
'-x, y+1/2, -z'

loop_
_atom_site_label
_atom_site_type_symbol
_atom_site_fract_x
_atom_site_fract_y
_atom_site_fract_z
_atom_site_U_iso_or_equiv
_atom_site_adp_type
_atom_site_occupancy
_atom_site_symmetry_multiplicity
_atom_site_calc_flag
_atom_site_refinement_flags
Ir Ir 0.667287(12) 0.376860(8) 0.720095(8) 0.01094(3) Uani 1 1 d .
H H 0.8164 0.4122 0.7560 0.08(2) Uiso 1 1 d R
Cl Cl 0.44682(9) 0.31423(6) 0.69697(6) 0.01563(18) Uani 1 1 d .
P1 P 0.74210(10) 0.25311(6) 0.79465(7) 0.01273(19) Uani 1 1 d .
P2 P 0.71046(9) 0.32475(6) 0.58244(7) 0.01322(19) Uani 1 1 d .
P3 P 0.64050(10) 0.51088(6) 0.67058(7) 0.0141(2) Uani 1 1 d .
O O 0.6688(3) 0.49839(17) 0.98073(18) 0.0150(6) Uani 1 1 d .
N N 0.6203(3) 0.4298(2) 0.8470(2) 0.0126(6) Uani 1 1 d .
C1 C 0.6716(4) 0.2224(2) 0.8977(3) 0.0148(8) Uani 1 1 d .
C2 C 0.5472(4) 0.1873(2) 0.8881(3) 0.0163(8) Uani 1 1 d .
C3 C 0.4913(5) 0.1650(3) 0.9655(3) 0.0236(9) Uani 1 1 d .
C4 C 0.5588(5) 0.1781(3) 1.0538(3) 0.0246(10) Uani 1 1 d .
C5 C 0.6816(5) 0.2121(3) 1.0645(3) 0.0254(10) Uani 1 1 d .
C6 C 0.7380(4) 0.2347(2) 0.9868(3) 0.0184(8) Uani 1 1 d .
C7 C 0.9168(4) 0.2557(3) 0.8347(3) 0.0180(8) Uani 1 1 d .
C8 C 0.9683(4) 0.3216(3) 0.8877(3) 0.0206(9) Uani 1 1 d .
C9 C 1.1009(4) 0.3258(3) 0.9215(3) 0.0235(9) Uani 1 1 d .
C10 C 1.1830(4) 0.2640(3) 0.8975(4) 0.0287(11) Uani 1 1 d .
C11 C 1.1336(4) 0.2000(3) 0.8456(3) 0.0268(10) Uani 1 1 d .
C12 C 1.0002(4) 0.1937(3) 0.8144(3) 0.0202(9) Uani 1 1 d .
C13 C 0.7138(5) 0.1588(3) 0.7272(3) 0.0190(9) Uani 1 1 d .
C13B C 0.7507(5) 0.1585(3) 0.6307(3) 0.0208(9) Uani 1 1 d .
C14 C 0.6701(5) 0.2162(3) 0.5662(3) 0.0195(10) Uani 1 1 d .
C15 C 0.8808(3) 0.3239(2) 0.5631(3) 0.0132(7) Uani 1 1 d .
C16 C 0.9807(4) 0.3428(2) 0.6335(3) 0.0174(8) Uani 1 1 d .
C17 C 1.1105(4) 0.3332(3) 0.6215(3) 0.0199(9) Uani 1 1 d D
C18 C 1.1404(4) 0.3056(3) 0.5375(3) 0.0245(9) Uani 1 1 d .
C19 C 1.0428(4) 0.2863(3) 0.4667(3) 0.0267(10) Uani 1 1 d .
C20 C 0.9129(4) 0.2950(3) 0.4785(3) 0.0204(9) Uani 1 1 d .
H20 H 0.852(5) 0.280(3) 0.427(3) 0.024 Uiso 1 1 d .
C21 C 0.6139(4) 0.3644(3) 0.4762(2) 0.0179(9) Uani 1 1 d .
C22 C 0.4789(4) 0.3506(3) 0.4649(3) 0.0302(12) Uani 1 1 d .
C23 C 0.3997(4) 0.3743(5) 0.3847(3) 0.0378(11) Uani 1 1 d .
C24 C 0.4522(5) 0.4117(4) 0.3147(3) 0.0357(13) Uani 1 1 d .
C25 C 0.5850(4) 0.4251(3) 0.3234(3) 0.0254(10) Uani 1 1 d .
H25 H 0.629(4) 0.453(3) 0.277(3) 0.030 Uiso 1 1 d .
C26 C 0.6656(4) 0.4018(3) 0.4042(3) 0.0203(9) Uani 1 1 d .
H26 H 0.741(5) 0.412(3) 0.406(3) 0.024 Uiso 1 1 d .
C27 C 0.7038(5) 0.5431(3) 0.5658(3) 0.0188(9) Uani 1 1 d .
C28 C 0.8346(4) 0.5283(3) 0.5591(3) 0.0191(8) Uani 1 1 d .
C29 C 0.8874(4) 0.5551(3) 0.4819(3) 0.0215(9) Uani 1 1 d .
C30 C 0.8103(5) 0.5985(3) 0.4122(3) 0.0264(10) Uani 1 1 d .
C31 C 0.6815(5) 0.6139(3) 0.4199(3) 0.0261(10) Uani 1 1 d .
C32 C 0.6285(4) 0.5863(3) 0.4953(3) 0.0219(9) Uani 1 1 d .
C33 C 0.4776(4) 0.5551(3) 0.6588(3) 0.0174(8) Uani 1 1 d .
C34 C 0.3758(4) 0.5100(3) 0.6105(3) 0.0257(10) Uani 1 1 d .
H34 H 0.395(5) 0.465(3) 0.586(3) 0.031 Uiso 1 1 d .
C35 C 0.2492(5) 0.5412(3) 0.5995(4) 0.0311(11) Uani 1 1 d .
C36 C 0.2241(5) 0.6145(3) 0.6372(4) 0.0340(12) Uani 1 1 d .
C37 C 0.3243(5) 0.6608(3) 0.6835(3) 0.0287(11) Uani 1 1 d .
C38 C 0.4521(5) 0.6308(3) 0.6944(3) 0.0222(9) Uani 1 1 d .
H38 H 0.518(5) 0.662(3) 0.723(3) 0.027 Uiso 1 1 d .
C39 C 0.7390(4) 0.5753(3) 0.7586(3) 0.0160(8) Uani 1 1 d .
C40 C 0.8004(5) 0.6448(3) 0.7315(3) 0.0257(10) Uani 1 1 d .
C41 C 0.8775(5) 0.6937(3) 0.7952(4) 0.0304(11) Uani 1 1 d .
C42 C 0.8948(4) 0.6735(3) 0.8883(3) 0.0252(10) Uani 1 1 d .
C43 C 0.8335(4) 0.6050(3) 0.9180(3) 0.0199(9) Uani 1 1 d .
C44 C 0.7561(4) 0.5557(2) 0.8546(3) 0.0158(8) Uani 1 1 d .
C45 C 0.6822(4) 0.4904(2) 0.8912(3) 0.0138(8) Uani 1 1 d .
C46 C 0.6031(4) 0.4236(2) 1.0052(3) 0.0154(8) Uani 1 1 d .
C47 C 0.5001(4) 0.4452(3) 1.0649(3) 0.0202(9) Uani 1 1 d .
C48 C 0.3848(4) 0.4686(2) 0.9941(3) 0.0191(8) Uani 1 1 d .
C49 C 0.2728(4) 0.5107(3) 1.0083(3) 0.0236(9) Uani 1 1 d .
C50 C 0.1806(4) 0.5287(3) 0.9328(3) 0.0241(10) Uani 1 1 d .
C51 C 0.1990(4) 0.5045(3) 0.8433(3) 0.0256(10) Uani 1 1 d .
C52 C 0.3106(4) 0.4621(2) 0.8299(3) 0.0194(8) Uani 1 1 d .
H52 H 0.314(4) 0.444(3) 0.772(3) 0.023 Uiso 1 1 d .
C53 C 0.4036(4) 0.4441(2) 0.9058(3) 0.0154(8) Uani 1 1 d .
C54 C 0.5322(4) 0.3980(2) 0.9103(3) 0.0153(8) Uani 1 1 d .
H54 H 0.516(4) 0.342(3) 0.903(3) 0.018 Uiso 1 1 d .
Sb1 Sb 0.97169(3) 0.439432(17) 0.196187(19) 0.02026(6) Uani 1 1 d .
F1 F 1.0235(3) 0.51769(18) 0.1156(2) 0.0438(8) Uani 1 1 d .
F2 F 1.1368(3) 0.39225(19) 0.2080(2) 0.0476(9) Uani 1 1 d .
F3 F 1.0286(3) 0.5077(2) 0.2972(2) 0.0475(8) Uani 1 1 d .
F4 F 0.9155(2) 0.3721(2) 0.09469(18) 0.0438(7) Uani 1 1 d .
F5 F 0.8067(3) 0.48860(18) 0.18528(19) 0.0346(7) Uani 1 1 d .
F6 F 0.9172(3) 0.35990(19) 0.2734(2) 0.0527(9) Uani 1 1 d .
H2 H 0.504(5) 0.180(3) 0.834(4) 0.042(16) Uiso 1 1 d .
H3 H 0.402(5) 0.142(3) 0.952(3) 0.031(13) Uiso 1 1 d .
H4 H 0.513(5) 0.164(3) 1.109(3) 0.031(14) Uiso 1 1 d .
H5 H 0.726(4) 0.221(3) 1.119(3) 0.012(11) Uiso 1 1 d .
H6 H 0.828(4) 0.258(3) 0.994(3) 0.015(11) Uiso 1 1 d .
H8 H 0.914(3) 0.375(3) 0.900(2) 0.020(10) Uiso 1 1 d .
H9 H 1.135(4) 0.378(4) 0.961(3) 0.026(10) Uiso 1 1 d .
H10 H 1.263(6) 0.273(4) 0.919(4) 0.054(19) Uiso 1 1 d .
H11 H 1.184(5) 0.158(3) 0.834(3) 0.021(12) Uiso 1 1 d .
H12 H 0.966(4) 0.148(3) 0.778(3) 0.011(10) Uiso 1 1 d .
H13A H 0.752(4) 0.123(3) 0.761(3) 0.013(12) Uiso 1 1 d .
H13B H 0.635(5) 0.141(3) 0.727(3) 0.014(11) Uiso 1 1 d .
H13C H 0.832(4) 0.166(3) 0.632(3) 0.012(7) Uiso 1 1 d .
H13D H 0.738(4) 0.106(3) 0.607(3) 0.012(7) Uiso 1 1 d .
H14A H 0.674(4) 0.201(3) 0.509(3) 0.022(12) Uiso 1 1 d .
H14B H 0.582(6) 0.210(3) 0.572(4) 0.045(16) Uiso 1 1 d .
H16 H 0.966(4) 0.367(3) 0.690(3) 0.028(12) Uiso 1 1 d .
H17 H 1.173(4) 0.343(3) 0.665(3) 0.027(13) Uiso 1 1 d D
H18 H 1.217(4) 0.295(2) 0.534(3) 0.011(11) Uiso 1 1 d .
H19 H 1.068(5) 0.263(4) 0.415(4) 0.048(16) Uiso 1 1 d .
H22 H 0.445(4) 0.335(3) 0.511(3) 0.024(13) Uiso 1 1 d .
H23 H 0.316(4) 0.364(3) 0.380(3) 0.022(12) Uiso 1 1 d .
H24 H 0.399(4) 0.432(3) 0.276(3) 0.015(11) Uiso 1 1 d .
H28 H 0.887(4) 0.498(3) 0.606(3) 0.012(10) Uiso 1 1 d .
H29 H 0.972(4) 0.548(3) 0.479(3) 0.013(11) Uiso 1 1 d .
H30 H 0.834(5) 0.614(3) 0.360(4) 0.037(16) Uiso 1 1 d .
H31 H 0.633(5) 0.636(3) 0.380(4) 0.039(16) Uiso 1 1 d .
H32 H 0.549(4) 0.596(2) 0.498(3) 0.011(11) Uiso 1 1 d .
H35 H 0.187(5) 0.506(3) 0.570(4) 0.034(14) Uiso 1 1 d .
H36 H 0.129(6) 0.637(3) 0.626(4) 0.041(16) Uiso 1 1 d .
H37 H 0.321(5) 0.710(3) 0.707(3) 0.026(13) Uiso 1 1 d .
H40 H 0.786(6) 0.659(3) 0.673(4) 0.051(18) Uiso 1 1 d .
H41 H 0.912(5) 0.738(3) 0.776(4) 0.033(14) Uiso 1 1 d .
H42 H 0.933(5) 0.701(3) 0.933(3) 0.030(14) Uiso 1 1 d .
H43 H 0.848(4) 0.593(3) 0.982(3) 0.022(12) Uiso 1 1 d .
H46 H 0.663(4) 0.383(4) 1.039(3) 0.032(12) Uiso 1 1 d .
H47A H 0.522(4) 0.486(3) 1.109(3) 0.011(7) Uiso 1 1 d .
H47B H 0.486(4) 0.401(2) 1.099(3) 0.011(7) Uiso 1 1 d .
H49 H 0.261(4) 0.531(3) 1.062(3) 0.026(13) Uiso 1 1 d .
H50 H 0.111(5) 0.559(3) 0.943(3) 0.029(13) Uiso 1 1 d .
H51 H 0.128(4) 0.522(3) 0.791(3) 0.018(11) Uiso 1 1 d .

loop_
_atom_site_aniso_label
_atom_site_aniso_U_11
_atom_site_aniso_U_22
_atom_site_aniso_U_33
_atom_site_aniso_U_23
_atom_site_aniso_U_13
_atom_site_aniso_U_12
Ir 0.01053(6) 0.01245(6) 0.00954(6) -0.00003(7) 0.00041(4) -0.00022(7)
Cl 0.0117(4) 0.0193(4) 0.0155(4) -0.0010(4) 0.0005(3) -0.0024(4)
P1 0.0132(5) 0.0126(5) 0.0123(5) 0.0000(4) 0.0015(4) 0.0001(4)
P2 0.0106(5) 0.0176(5) 0.0110(4) -0.0009(4) 0.0001(4) -0.0017(4)
P3 0.0137(5) 0.0154(5) 0.0129(5) 0.0020(4) 0.0006(4) 0.0009(4)
O 0.0153(14) 0.0178(14) 0.0118(13) -0.0012(11) 0.0015(11) 0.0016(11)
N 0.0114(15) 0.0164(16) 0.0097(14) -0.0017(13) 0.0008(12) -0.0012(13)
C1 0.019(2) 0.0118(18) 0.0135(19) 0.0010(15) 0.0026(15) 0.0043(15)
C2 0.015(2) 0.0144(19) 0.019(2) 0.0068(16) 0.0012(16) 0.0014(15)
C3 0.024(2) 0.017(2) 0.033(2) 0.0078(18) 0.014(2) 0.0057(17)
C4 0.035(3) 0.019(2) 0.022(2) 0.0070(17) 0.0119(19) 0.0011(19)
C5 0.038(3) 0.026(2) 0.014(2) 0.0047(18) 0.0084(19) 0.008(2)
C6 0.022(2) 0.016(2) 0.017(2) -0.0002(16) 0.0020(17) 0.0017(17)
C7 0.015(2) 0.020(2) 0.018(2) 0.0058(16) -0.0013(16) 0.0020(16)
C8 0.023(2) 0.020(2) 0.018(2) 0.0052(17) -0.0013(16) 0.0030(17)
C9 0.019(2) 0.022(2) 0.027(2) 0.0088(18) -0.0027(17) -0.0037(17)
C10 0.012(2) 0.034(3) 0.038(3) 0.012(2) -0.005(2) -0.0018(19)
C11 0.019(2) 0.027(2) 0.035(3) 0.007(2) 0.0070(19) 0.012(2)
C12 0.021(2) 0.020(2) 0.019(2) 0.0039(17) 0.0029(17) 0.0059(18)
C13 0.021(2) 0.018(2) 0.017(2) 0.0007(18) 0.0006(18) 0.0015(19)
C13B 0.024(2) 0.019(2) 0.021(2) -0.0061(17) 0.0078(18) -0.0037(18)
C14 0.023(3) 0.022(2) 0.013(2) -0.0067(17) 0.0029(18) -0.0083(18)
C15 0.0100(17) 0.0139(18) 0.0166(18) -0.0002(15) 0.0049(14) -0.0011(14)
C16 0.0154(19) 0.0189(19) 0.018(2) 0.0014(16) 0.0036(16) 0.0006(15)
C17 0.013(2) 0.023(2) 0.023(2) 0.0012(17) -0.0006(16) -0.0026(16)
C18 0.009(2) 0.033(3) 0.032(2) 0.002(2) 0.0042(17) 0.0012(18)
C19 0.022(2) 0.037(3) 0.023(2) -0.0075(19) 0.0078(18) 0.005(2)
C20 0.019(2) 0.025(2) 0.017(2) -0.0045(17) -0.0007(16) -0.0018(17)
C21 0.0152(17) 0.027(3) 0.0111(16) -0.0020(17) -0.0004(13) 0.0005(17)
C22 0.018(2) 0.056(3) 0.017(2) 0.0087(19) 0.0045(17) -0.0022(19)
C23 0.0114(19) 0.077(4) 0.023(2) 0.000(4) -0.0013(15) 0.000(3)
C24 0.023(2) 0.067(4) 0.016(2) 0.005(2) -0.0033(19) 0.007(2)
C25 0.021(2) 0.041(3) 0.014(2) 0.0016(19) 0.0017(17) 0.000(2)
C26 0.0136(19) 0.029(2) 0.019(2) -0.0006(15) 0.0024(16) -0.0028(16)
C27 0.026(2) 0.015(2) 0.016(2) 0.0002(16) 0.0038(17) -0.0023(17)
C28 0.017(2) 0.018(2) 0.020(2) 0.0031(17) -0.0015(16) 0.0005(16)
C29 0.015(2) 0.025(2) 0.025(2) 0.0020(18) 0.0063(17) 0.0011(17)
C30 0.030(3) 0.033(3) 0.018(2) 0.0069(19) 0.012(2) 0.000(2)
C31 0.027(2) 0.030(2) 0.021(2) 0.0094(19) 0.0036(19) 0.006(2)
C32 0.017(2) 0.027(2) 0.023(2) 0.0039(18) 0.0044(17) 0.0044(18)
C33 0.0140(19) 0.024(2) 0.0147(19) 0.0056(16) 0.0022(15) 0.0038(16)
C34 0.019(2) 0.028(2) 0.028(2) 0.013(2) -0.0045(18) -0.0006(19)
C35 0.020(2) 0.036(3) 0.035(3) 0.021(2) -0.001(2) -0.004(2)
C36 0.024(3) 0.042(3) 0.037(3) 0.023(2) 0.011(2) 0.013(2)
C37 0.039(3) 0.032(3) 0.017(2) 0.010(2) 0.011(2) 0.016(2)
C38 0.024(2) 0.028(2) 0.015(2) 0.0023(17) 0.0032(17) 0.0066(19)
C39 0.014(2) 0.016(2) 0.018(2) -0.0011(16) 0.0017(16) 0.0004(16)
C40 0.032(3) 0.020(2) 0.025(2) 0.0055(19) 0.004(2) -0.0002(19)
C41 0.036(3) 0.019(2) 0.038(3) 0.000(2) 0.011(2) -0.010(2)
C42 0.020(2) 0.026(2) 0.029(2) -0.0094(19) 0.0010(19) -0.0051(18)
C43 0.019(2) 0.020(2) 0.020(2) -0.0037(17) 0.0018(17) 0.0019(17)
C44 0.0137(19) 0.0143(19) 0.020(2) -0.0039(15) 0.0026(15) 0.0034(15)
C45 0.0101(18) 0.0152(19) 0.0154(19) 0.0001(16) 0.0000(14) 0.0035(15)
C46 0.0178(19) 0.015(2) 0.0131(18) 0.0041(15) 0.0013(15) 0.0018(15)
C47 0.030(2) 0.018(2) 0.0141(19) 0.0005(17) 0.0066(17) -0.0020(18)
C48 0.017(2) 0.019(2) 0.023(2) -0.0005(16) 0.0085(17) -0.0013(16)
C49 0.022(2) 0.021(2) 0.030(2) -0.0074(19) 0.0108(19) -0.0041(17)
C50 0.016(2) 0.017(2) 0.041(3) -0.0015(19) 0.013(2) 0.0029(17)
C51 0.021(2) 0.024(2) 0.032(3) 0.008(2) 0.0042(19) -0.0018(18)
C52 0.018(2) 0.020(2) 0.021(2) 0.0037(17) 0.0041(17) -0.0009(16)
C53 0.0157(19) 0.0132(18) 0.0186(19) 0.0023(15) 0.0063(15) -0.0018(15)
C54 0.019(2) 0.016(2) 0.0117(17) 0.0007(13) 0.0044(15) -0.0004(14)
Sb1 0.02013(14) 0.02091(14) 0.01922(14) -0.00263(11) 0.00113(11) 0.00019(11)
F1 0.0515(19) 0.0340(17) 0.0531(19) 0.0030(14) 0.0320(16) -0.0009(14)
F2 0.0240(14) 0.040(2) 0.074(2) -0.0085(16) -0.0081(14) 0.0106(13)
F3 0.063(2) 0.0431(18) 0.0318(16) -0.0164(14) -0.0085(15) -0.0008(16)
F4 0.0397(15) 0.0510(17) 0.0385(15) -0.0269(19) -0.0011(12) -0.0017(19)
F5 0.0215(14) 0.0459(17) 0.0377(16) 0.0020(13) 0.0092(12) 0.0076(12)
F6 0.068(2) 0.045(2) 0.0489(18) 0.0206(15) 0.0203(16) 0.0030(16)

loop_
_atom_type_symbol
_atom_type_description
_atom_type_scat_dispersion_real
_atom_type_scat_dispersion_imag
_atom_type_scat_source
C C 0.0033 0.0016 'International Tables Vol C Tables 4.2.6.8 and 6.1.1.4'
H H 0.0000 0.0000 'International Tables Vol C Tables 4.2.6.8 and 6.1.1.4'
N N 0.0061 0.0033 'International Tables Vol C Tables 4.2.6.8 and 6.1.1.4'
O O 0.0106 0.0060 'International Tables Vol C Tables 4.2.6.8 and 6.1.1.4'
F F 0.0171 0.0103 'International Tables Vol C Tables 4.2.6.8 and 6.1.1.4'
P P 0.1023 0.0942 'International Tables Vol C Tables 4.2.6.8 and 6.1.1.4'
Cl Cl 0.1484 0.1585 'International Tables Vol C Tables 4.2.6.8 and 6.1.1.4'
Sb Sb -0.5866 1.5461 'International Tables Vol C Tables 4.2.6.8 and 6.1.1.4'
Ir Ir -1.4442 7.9887 'International Tables Vol C Tables 4.2.6.8 and 6.1.1.4'

loop_
_geom_angle_atom_site_label_1
_geom_angle_atom_site_label_2
_geom_angle_atom_site_label_3
_geom_angle
N Ir P2 177.48(9)
N Ir P3 81.54(9)
P2 Ir P3 96.43(4)
N Ir P1 92.98(9)
P2 Ir P1 89.33(4)
P3 Ir P1 165.48(3)
N Ir Cl 87.94(8)
P2 Ir Cl 91.21(3)
P3 Ir Cl 106.56(3)
P1 Ir Cl 86.56(3)
N Ir H 84.6
P2 Ir H 96.5
P3 Ir H 80.2
P1 Ir H 85.9
Cl Ir H 169.1
C7 P1 C13 105.3(2)
C7 P1 C1 103.95(18)
C13 P1 C1 98.91(19)
C7 P1 Ir 111.65(14)
C13 P1 Ir 117.43(15)
C1 P1 Ir 117.79(13)
C15 P2 C21 106.98(17)
C15 P2 C14 100.4(2)
C21 P2 C14 98.6(2)
C15 P2 Ir 117.15(12)
C21 P2 Ir 117.04(14)
C14 P2 Ir 113.96(15)
C33 P3 C27 104.36(19)
C33 P3 C39 104.26(19)
C27 P3 C39 100.6(2)
C33 P3 Ir 118.28(14)
C27 P3 Ir 119.59(15)
C39 P3 Ir 107.36(14)
C45 O C46 105.8(3)
C45 N C54 105.3(3)
C45 N Ir 125.0(3)
C54 N Ir 128.8(2)
C6 C1 C2 118.3(4)
C6 C1 P1 121.5(3)
C2 C1 P1 120.2(3)
C3 C2 C1 120.9(4)
C3 C2 H2 119(4)
C1 C2 H2 120(4)
C4 C3 C2 119.9(4)
C4 C3 H3 125(3)
C2 C3 H3 115(3)
C5 C4 C3 120.0(4)
C5 C4 H4 122(3)
C3 C4 H4 118(3)
C4 C5 C6 120.3(4)
C4 C5 H5 122(3)
C6 C5 H5 117(3)
C1 C6 C5 120.5(4)
C1 C6 H6 119(2)
C5 C6 H6 121(2)
C8 C7 C12 119.1(4)
C8 C7 P1 118.6(3)
C12 C7 P1 122.3(3)
C7 C8 C9 120.9(4)
C7 C8 H8 124(2)
C9 C8 H8 115(2)
C8 C9 C10 118.7(4)
C8 C9 H9 118(2)
C10 C9 H9 123(2)
C11 C10 C9 120.7(4)
C11 C10 H10 128(4)
C9 C10 H10 112(4)
C10 C11 C12 121.0(4)
C10 C11 H11 121(3)
C12 C11 H11 117(3)
C7 C12 C11 119.5(4)
C7 C12 H12 120(3)
C11 C12 H12 120(3)
C13B C13 P1 117.3(3)
C13B C13 H13A 113(3)
P1 C13 H13A 104(3)
C13B C13 H13B 111(3)
P1 C13 H13B 111(3)
H13A C13 H13B 98(4)
C14 C13B C13 112.8(4)
C14 C13B H13C 112(3)
C13 C13B H13C 112(3)
C14 C13B H13D 109(3)
C13 C13B H13D 108(3)
H13C C13B H13D 103(4)
C13B C14 P2 115.9(3)
C13B C14 H14A 108(3)
P2 C14 H14A 111(3)
C13B C14 H14B 110(3)
P2 C14 H14B 107(3)
H14A C14 H14B 104(4)
C16 C15 C20 118.6(4)
C16 C15 P2 121.3(3)
C20 C15 P2 119.7(3)
C15 C16 C17 120.9(4)
C15 C16 H16 123(2)
C17 C16 H16 116(2)
C18 C17 C16 119.7(4)
C18 C17 H17 119(3)
C16 C17 H17 122(3)
C19 C18 C17 120.3(4)
C19 C18 H18 121(3)
C17 C18 H18 118(3)
C18 C19 C20 120.3(4)
C18 C19 H19 117(4)
C20 C19 H19 123(4)
C19 C20 C15 120.1(4)
C19 C20 H20 115(3)
C15 C20 H20 125(3)
C26 C21 C22 118.1(4)
C26 C21 P2 124.8(3)
C22 C21 P2 116.9(3)
C23 C22 C21 120.8(4)
C23 C22 H22 119(3)
C21 C22 H22 119(3)
C24 C23 C22 120.3(4)
C24 C23 H23 122(3)
C22 C23 H23 118(3)
C23 C24 C25 120.1(4)
C23 C24 H24 114(3)
C25 C24 H24 125(3)
C24 C25 C26 120.0(4)
C24 C25 H25 125(3)
C26 C25 H25 115(3)
C21 C26 C25 120.7(4)
C21 C26 H26 124(3)
C25 C26 H26 116(3)
C32 C27 C28 118.9(4)
C32 C27 P3 122.2(4)
C28 C27 P3 118.7(3)
C29 C28 C27 120.2(4)
C29 C28 H28 120(3)
C27 C28 H28 120(3)
C30 C29 C28 120.0(4)
C30 C29 H29 120(3)
C28 C29 H29 120(3)
C31 C30 C29 119.5(4)
C31 C30 H30 115(4)
C29 C30 H30 126(4)
C32 C31 C30 120.6(4)
C32 C31 H31 116(4)
C30 C31 H31 123(4)
C31 C32 C27 120.7(4)
C31 C32 H32 119(3)
C27 C32 H32 120(3)
C38 C33 C34 119.5(4)
C38 C33 P3 123.2(3)
C34 C33 P3 117.3(3)
C33 C34 C35 119.6(5)
C33 C34 H34 118(3)
C35 C34 H34 123(3)
C36 C35 C34 120.6(5)
C36 C35 H35 126(3)
C34 C35 H35 114(3)
C35 C36 C37 120.5(5)
C35 C36 H36 119(3)
C37 C36 H36 120(3)
C36 C37 C38 119.6(5)
C36 C37 H37 129(3)
C38 C37 H37 111(3)
C33 C38 C37 120.2(4)
C33 C38 H38 120(3)
C37 C38 H38 120(3)
C40 C39 C44 118.0(4)
C40 C39 P3 120.1(3)
C44 C39 P3 122.0(3)
C41 C40 C39 121.8(4)
C41 C40 H40 120(4)
C39 C40 H40 118(4)
C42 C41 C40 119.7(4)
C42 C41 H41 121(3)
C40 C41 H41 119(3)
C41 C42 C43 120.0(4)
C41 C42 H42 127(4)
C43 C42 H42 113(4)
C44 C43 C42 120.6(4)
C44 C43 H43 122(3)
C42 C43 H43 118(3)
C43 C44 C39 119.9(4)
C43 C44 C45 117.8(4)
C39 C44 C45 121.9(4)
N C45 O 116.3(3)
N C45 C44 128.8(4)
O C45 C44 114.7(3)
O C46 C47 109.5(3)
O C46 C54 100.8(3)
C47 C46 C54 107.4(3)
O C46 H46 114(3)
C47 C46 H46 108(2)
C54 C46 H46 117(3)
C48 C47 C46 102.8(3)
C48 C47 H47A 112(2)
C46 C47 H47A 116(3)
C48 C47 H47B 114(3)
C46 C47 H47B 108(3)
H47A C47 H47B 104(3)
C53 C48 C49 121.0(4)
C53 C48 C47 110.8(3)
C49 C48 C47 128.2(4)
C50 C49 C48 118.9(4)
C50 C49 H49 117(3)
C48 C49 H49 124(3)
C49 C50 C51 120.5(4)
C49 C50 H50 117(3)
C51 C50 H50 122(3)
C52 C51 C50 120.2(4)
C52 C51 H51 124(2)
C50 C51 H51 115(2)
C53 C52 C51 119.4(4)
C53 C52 H52 124(3)
C51 C52 H52 116(3)
C52 C53 C48 120.0(4)
C52 C53 C54 129.8(4)
C48 C53 C54 110.2(3)
N C54 C53 114.4(3)
N C54 C46 102.0(3)
C53 C54 C46 101.8(3)
N C54 H54 113(3)
C53 C54 H54 110(3)
C46 C54 H54 115(3)
F2 Sb1 F6 90.50(14)
F2 Sb1 F4 90.12(13)
F6 Sb1 F4 88.68(15)
F2 Sb1 F1 89.94(14)
F6 Sb1 F1 178.30(15)
F4 Sb1 F1 89.68(15)
F2 Sb1 F3 89.86(14)
F6 Sb1 F3 91.87(15)
F4 Sb1 F3 179.45(16)
F1 Sb1 F3 89.77(14)
F2 Sb1 F5 179.01(14)
F6 Sb1 F5 89.95(13)
F4 Sb1 F5 90.77(13)
F1 Sb1 F5 89.63(13)
F3 Sb1 F5 89.24(13)

loop_
_geom_bond_atom_site_label_1
_geom_bond_atom_site_label_2
_geom_bond_distance
Ir N 2.163(3)
Ir P2 2.2859(10)
Ir P3 2.3206(10)
Ir P1 2.3805(10)
Ir Cl 2.4843(9)
Ir H 1.6625
P1 C7 1.821(4)
P1 C13 1.835(5)
P1 C1 1.836(4)
P2 C15 1.829(4)
P2 C21 1.836(4)
P2 C14 1.839(5)
P3 C33 1.823(4)
P3 C27 1.828(5)
P3 C39 1.851(4)
O C45 1.340(4)
O C46 1.474(5)
N C45 1.302(5)
N C54 1.486(5)
C1 C6 1.393(6)
C1 C2 1.401(6)
C2 C3 1.391(6)
C2 H2 0.85(5)
C3 C4 1.388(6)
C3 H3 0.99(5)
C4 C5 1.378(7)
C4 H4 1.02(5)
C5 C6 1.399(6)
C5 H5 0.87(4)
C6 H6 1.00(4)
C7 C8 1.391(6)
C7 C12 1.395(6)
C8 C9 1.393(6)
C8 H8 1.08(5)
C9 C10 1.402(7)
C9 H9 1.06(5)
C10 C11 1.351(7)
C10 H10 0.85(6)
C11 C12 1.395(6)
C11 H11 0.89(5)
C12 H12 0.96(4)
C13 C13B 1.512(6)
C13 H13A 0.82(5)
C13 H13B 0.86(5)
C13B C14 1.500(7)
C13B H13C 0.85(4)
C13B H13D 0.93(4)
C14 H14A 0.88(5)
C14 H14B 0.94(6)
C15 C16 1.381(5)
C15 C20 1.407(5)
C16 C17 1.392(6)
C16 H16 0.95(4)
C17 C18 1.382(6)
C17 H17 0.85(4)
C18 C19 1.372(6)
C18 H18 0.83(4)
C19 C20 1.389(6)
C19 H19 0.92(6)
C20 H20 0.94(5)
C21 C26 1.390(6)
C21 C22 1.404(6)
C22 C23 1.381(6)
C22 H22 0.84(5)
C23 C24 1.371(7)
C23 H23 0.88(4)
C24 C25 1.382(6)
C24 H24 0.81(4)
C25 C26 1.393(6)
C25 H25 0.98(5)
C26 H26 0.80(5)
C27 C32 1.390(6)
C27 C28 1.395(6)
C28 C29 1.394(6)
C28 H28 0.95(4)
C29 C30 1.392(6)
C29 H29 0.89(4)
C30 C31 1.381(6)
C30 H30 0.87(6)
C31 C32 1.376(6)
C31 H31 0.80(6)
C32 H32 0.84(4)
C33 C38 1.388(6)
C33 C34 1.393(6)
C34 C35 1.397(6)
C34 H34 0.86(5)
C35 C36 1.365(8)
C35 H35 0.93(5)
C36 C37 1.380(8)
C36 H36 1.04(6)
C37 C38 1.400(6)
C37 H37 0.88(5)
C38 H38 0.90(5)
C39 C40 1.393(6)
C39 C44 1.421(6)
C40 C41 1.388(7)
C40 H40 0.87(6)
C41 C42 1.383(7)
C41 H41 0.87(5)
C42 C43 1.391(6)
C42 H42 0.84(5)
C43 C44 1.391(6)
C43 H43 0.95(4)
C44 C45 1.464(5)
C46 C47 1.516(6)
C46 C54 1.528(5)
C46 H46 1.00(5)
C47 C48 1.511(6)
C47 H47A 0.94(4)
C47 H47B 0.90(4)
C48 C53 1.390(5)
C48 C49 1.393(6)
C49 C50 1.380(6)
C49 H49 0.88(5)
C50 C51 1.403(7)
C50 H50 0.91(5)
C51 C52 1.389(6)
C51 H51 1.03(4)
C52 C53 1.388(5)
C52 H52 0.90(4)
C53 C54 1.526(6)
C54 H54 0.95(4)
Sb1 F2 1.864(3)
Sb1 F6 1.866(3)
Sb1 F4 1.870(3)
Sb1 F1 1.872(3)
Sb1 F3 1.876(3)
Sb1 F5 1.877(3)

loop_
_geom_torsion_atom_site_label_1
_geom_torsion_atom_site_label_2
_geom_torsion_atom_site_label_3
_geom_torsion_atom_site_label_4
_geom_torsion
N Ir P1 C7 -92.21(17)
P2 Ir P1 C7 88.79(15)
P3 Ir P1 C7 -24.9(2)
Cl Ir P1 C7 -179.96(15)
N Ir P1 C13 146.02(19)
P2 Ir P1 C13 -32.98(17)
P3 Ir P1 C13 -146.7(2)
Cl Ir P1 C13 58.27(17)
N Ir P1 C1 27.95(17)
P2 Ir P1 C1 -151.06(15)
P3 Ir P1 C1 95.2(2)
Cl Ir P1 C1 -59.81(15)
P3 Ir P2 C15 88.83(14)
P1 Ir P2 C15 -77.82(14)
Cl Ir P2 C15 -164.36(14)
P3 Ir P2 C21 -40.23(16)
P1 Ir P2 C21 153.13(15)
Cl Ir P2 C21 66.59(16)
P3 Ir P2 C14 -154.49(18)
P1 Ir P2 C14 38.86(18)
Cl Ir P2 C14 -47.68(18)
N Ir P3 C33 -67.59(17)
P2 Ir P3 C33 110.89(15)
P1 Ir P3 C33 -136.22(19)
Cl Ir P3 C33 17.70(15)
N Ir P3 C27 163.42(19)
P2 Ir P3 C27 -18.10(18)
P1 Ir P3 C27 94.8(2)
Cl Ir P3 C27 -111.30(17)
N Ir P3 C39 49.88(16)
P2 Ir P3 C39 -131.64(14)
P1 Ir P3 C39 -18.8(2)
Cl Ir P3 C39 135.17(14)
P3 Ir N C45 -55.5(3)
P1 Ir N C45 111.0(3)
Cl Ir N C45 -162.6(3)
P3 Ir N C54 136.8(3)
P1 Ir N C54 -56.7(3)
Cl Ir N C54 29.7(3)
C7 P1 C1 C6 23.3(4)
C13 P1 C1 C6 131.6(4)
Ir P1 C1 C6 -100.8(3)
C7 P1 C1 C2 -158.1(3)
C13 P1 C1 C2 -49.8(4)
Ir P1 C1 C2 77.8(3)
C6 C1 C2 C3 -0.1(6)
P1 C1 C2 C3 -178.8(3)
C1 C2 C3 C4 0.5(6)
C2 C3 C4 C5 -0.9(7)
C3 C4 C5 C6 1.0(7)
C2 C1 C6 C5 0.2(6)
P1 C1 C6 C5 178.9(3)
C4 C5 C6 C1 -0.7(7)
C13 P1 C7 C8 179.3(3)
C1 P1 C7 C8 -77.2(4)
Ir P1 C7 C8 50.8(4)
C13 P1 C7 C12 -0.9(4)
C1 P1 C7 C12 102.6(4)
Ir P1 C7 C12 -129.5(3)
C12 C7 C8 C9 -0.9(6)
P1 C7 C8 C9 178.8(3)
C7 C8 C9 C10 3.0(6)
C8 C9 C10 C11 -2.6(7)
C9 C10 C11 C12 0.2(8)
C8 C7 C12 C11 -1.6(6)
P1 C7 C12 C11 178.7(3)
C10 C11 C12 C7 2.0(7)
C7 P1 C13 C13B -76.6(4)
C1 P1 C13 C13B 176.2(4)
Ir P1 C13 C13B 48.4(4)
P1 C13 C13B C14 -65.1(5)
C13 C13B C14 P2 75.5(5)
C15 P2 C14 C13B 59.6(4)
C21 P2 C14 C13B 168.7(3)
Ir P2 C14 C13B -66.5(4)
C21 P2 C15 C16 142.8(3)
C14 P2 C15 C16 -114.7(3)
Ir P2 C15 C16 9.1(4)
C21 P2 C15 C20 -44.3(4)
C14 P2 C15 C20 58.1(4)
Ir P2 C15 C20 -178.0(3)
C20 C15 C16 C17 -0.3(6)
P2 C15 C16 C17 172.6(3)
C15 C16 C17 C18 1.1(6)
C16 C17 C18 C19 -1.3(7)
C17 C18 C19 C20 0.6(7)
C18 C19 C20 C15 0.2(7)
C16 C15 C20 C19 -0.3(6)
P2 C15 C20 C19 -173.4(3)
C15 P2 C21 C26 -11.9(4)
C14 P2 C21 C26 -115.6(4)
Ir P2 C21 C26 121.8(4)
C15 P2 C21 C22 163.4(3)
C14 P2 C21 C22 59.7(4)
Ir P2 C21 C22 -62.9(4)
C26 C21 C22 C23 -0.7(8)
P2 C21 C22 C23 -176.3(5)
C21 C22 C23 C24 0.1(10)
C22 C23 C24 C25 0.7(10)
C23 C24 C25 C26 -1.0(8)
C22 C21 C26 C25 0.3(7)
P2 C21 C26 C25 175.6(3)
C24 C25 C26 C21 0.5(7)
C33 P3 C27 C32 -4.5(4)
C39 P3 C27 C32 -112.3(4)
Ir P3 C27 C32 130.6(3)
C33 P3 C27 C28 171.5(3)
C39 P3 C27 C28 63.7(4)
Ir P3 C27 C28 -53.4(4)
C32 C27 C28 C29 -1.2(7)
P3 C27 C28 C29 -177.3(3)
C27 C28 C29 C30 1.4(7)
C28 C29 C30 C31 -0.6(7)
C29 C30 C31 C32 -0.5(7)
C30 C31 C32 C27 0.8(7)
C28 C27 C32 C31 0.1(7)
P3 C27 C32 C31 176.0(4)
C27 P3 C33 C38 -92.0(4)
C39 P3 C33 C38 13.1(4)
Ir P3 C33 C38 132.2(3)
C27 P3 C33 C34 87.1(4)
C39 P3 C33 C34 -167.7(3)
Ir P3 C33 C34 -48.6(4)
C38 C33 C34 C35 -0.7(6)
P3 C33 C34 C35 -179.9(3)
C33 C34 C35 C36 -1.4(7)
C34 C35 C36 C37 2.8(7)
C35 C36 C37 C38 -2.1(7)
C34 C33 C38 C37 1.4(6)
P3 C33 C38 C37 -179.5(3)
C36 C37 C38 C33 0.0(6)
C33 P3 C39 C40 -88.6(4)
C27 P3 C39 C40 19.3(4)
Ir P3 C39 C40 145.1(3)
C33 P3 C39 C44 92.2(4)
C27 P3 C39 C44 -159.8(3)
Ir P3 C39 C44 -34.1(4)
C44 C39 C40 C41 0.7(7)
P3 C39 C40 C41 -178.5(4)
C39 C40 C41 C42 0.1(8)
C40 C41 C42 C43 -1.0(7)
C41 C42 C43 C44 1.0(7)
C42 C43 C44 C39 -0.1(6)
C42 C43 C44 C45 -173.0(4)
C40 C39 C44 C43 -0.7(6)
P3 C39 C44 C43 178.5(3)
C40 C39 C44 C45 171.9(4)
P3 C39 C44 C45 -9.0(5)
C54 N C45 O 10.7(4)
Ir N C45 O -159.4(2)
C54 N C45 C44 -163.4(4)
Ir N C45 C44 26.5(6)
C46 O C45 N 10.1(4)
C46 O C45 C44 -174.9(3)
C43 C44 C45 N -168.4(4)
C39 C44 C45 N 18.9(6)
C43 C44 C45 O 17.4(5)
C39 C44 C45 O -155.3(3)
C45 O C46 C47 -138.1(3)
C45 O C46 C54 -25.1(4)
O C46 C47 C48 83.5(4)
C54 C46 C47 C48 -25.1(4)
C46 C47 C48 C53 14.0(4)
C46 C47 C48 C49 -164.4(4)
C53 C48 C49 C50 -0.7(6)
C47 C48 C49 C50 177.6(4)
C48 C49 C50 C51 0.4(7)
C49 C50 C51 C52 0.0(7)
C50 C51 C52 C53 -0.2(6)
C51 C52 C53 C48 -0.1(6)
C51 C52 C53 C54 179.2(4)
C49 C48 C53 C52 0.6(6)
C47 C48 C53 C52 -178.0(4)
C49 C48 C53 C54 -178.9(4)
C47 C48 C53 C54 2.5(5)
C45 N C54 C53 83.3(4)
Ir N C54 C53 -107.1(3)
C45 N C54 C46 -25.7(4)
Ir N C54 C46 143.9(3)
C52 C53 C54 N 53.6(6)
C48 C53 C54 N -127.0(4)
C52 C53 C54 C46 162.8(4)
C48 C53 C54 C46 -17.8(4)
O C46 C54 N 30.2(3)
C47 C46 C54 N 144.7(3)
O C46 C54 C53 -88.2(3)
C47 C46 C54 C53 26.3(4)
